data_4124545
loop_
_publ_author_name
'Geri, Jacob B.'
'Szymczak, Nathaniel K.'

_publ_section_title
;
 A Proton-Switchable Bifunctional Ruthenium Complex That Catalyzes Nitrile
 Hydroboration.
;
_journal_issue 40
_journal_name_full 'Journal of the American Chemical Society'
_journal_page_first 12808
_journal_page_last 12814
_journal_paper_doi 10.1021/jacs.5b08406
_journal_volume 137
_journal_year 2015
_chemical_formula_moiety '4(C54 H43 N5 O2 P2 Ru), 7(C H2 Cl2), 8(C2 F3 O2)'
_chemical_formula_sum 'C239 H186 Cl14 F24 N20 O24 P8 Ru4'
_chemical_formula_weight 5326.41
_space_group_crystal_system monoclinic
_space_group_IT_number 14
_space_group_name_Hall '-P 2yn'
_space_group_name_H-M_alt 'P 1 21/n 1'
_symmetry_space_group_name_Hall '-P 2yn'
_symmetry_space_group_name_H-M 'P 1 21/n 1'
_atom_sites_solution_hydrogens geom
_audit_creation_date 2015-01-08
_audit_creation_method
;
Olex2 1.2
(compiled 2015.01.06 svn.r3119 for OlexSys, GUI svn.r4979)
;
_cell_angle_alpha 90
_cell_angle_beta 103.361(7)
_cell_angle_gamma 90
_cell_formula_units_Z 1
_cell_length_a 11.5513(2)
_cell_length_b 26.1563(5)
_cell_length_c 19.7946(14)
_cell_measurement_temperature 85
_cell_volume 5818.8(5)
_computing_molecular_graphics 'Olex2 (Dolomanov et al., 2009)'
_computing_publication_material 'Olex2 (Dolomanov et al., 2009)'
_computing_structure_refinement 'ShelXL (Sheldrick, 2008)'
_diffrn_ambient_temperature 85
_diffrn_measured_fraction_theta_full 1.000
_diffrn_measured_fraction_theta_max 1.000
_diffrn_measurement_device_type 'Rigaku Saturn70 CCD'
_diffrn_radiation_type CuK\a
_diffrn_radiation_wavelength 1.54187
_diffrn_reflns_av_R_equivalents 0.0966
_diffrn_reflns_av_unetI/netI 0.0520
_diffrn_reflns_laue_measured_fraction_full 1.000
_diffrn_reflns_laue_measured_fraction_max 1.000
_diffrn_reflns_limit_h_max 13
_diffrn_reflns_limit_h_min -13
_diffrn_reflns_limit_k_max 31
_diffrn_reflns_limit_k_min -31
_diffrn_reflns_limit_l_max 23
_diffrn_reflns_limit_l_min -23
_diffrn_reflns_number 97813
_diffrn_reflns_point_group_measured_fraction_full 1.000
_diffrn_reflns_point_group_measured_fraction_max 1.000
_diffrn_reflns_theta_full 67.687
_diffrn_reflns_theta_max 68.249
_diffrn_reflns_theta_min 2.849
_exptl_absorpt_coefficient_mu 4.824
_exptl_absorpt_correction_T_max 0.514
_exptl_absorpt_correction_T_min 0.260
_exptl_absorpt_correction_type multi-scan
_exptl_absorpt_process_details 'Jacobson, R. (1998) Private communication'
_exptl_crystal_colour green
_exptl_crystal_colour_primary green
_exptl_crystal_density_diffrn 1.520
_exptl_crystal_description plate
_exptl_crystal_F_000 2702
_exptl_crystal_size_max 0.16
_exptl_crystal_size_mid 0.04
_exptl_crystal_size_min 0.01
_refine_diff_density_max 1.513
_refine_diff_density_min -1.356
_refine_diff_density_rms 0.133
_refine_ls_extinction_method none
_refine_ls_goodness_of_fit_ref 1.043
_refine_ls_hydrogen_treatment constr
_refine_ls_matrix_type full
_refine_ls_number_parameters 850
_refine_ls_number_reflns 10648
_refine_ls_number_restraints 438
_refine_ls_restrained_S_all 1.044
_refine_ls_R_factor_all 0.0714
_refine_ls_R_factor_gt 0.0679
_refine_ls_shift/su_max 0.001
_refine_ls_shift/su_mean 0.000
_refine_ls_structure_factor_coef Fsqd
_refine_ls_weighting_details 'w=1/[\s^2^(Fo^2^)+(0.1061P)^2^+23.5108P] where P=(Fo^2^+2Fc^2^)/3'
_refine_ls_weighting_scheme calc
_refine_ls_wR_factor_gt 0.1871
_refine_ls_wR_factor_ref 0.1903
_reflns_Friedel_coverage 0.000
_reflns_number_gt 9695
_reflns_number_total 10648
_reflns_threshold_expression 'I > 2\s(I)'
_cod_data_source_file ja5b08406_si_002.cif
_cod_data_source_block 4
_cod_depositor_comments 'Adding full bibliography for 4124543--4124548.cif.'
_cod_database_code 4124545
_shelxl_version_number 2014-3
_shelx_space_group_comment
;
The symmetry employed for this shelxl refinement is uniquely defined
by the following loop, which should always be used as a source of
symmetry information in preference to the above space-group names.
They are only intended as comments.
;
_olex2_refinement_description
;
1. Fixed Uiso
 At 1.2 times of:
  All C(H) groups, All C(H,H) groups, All N(H) groups
 At 1.5 times of:
  All O(H) groups
2. Restrained planarity
 C8, C1, O5, O6
 with sigma of 0.1
 C8A, C1A, O5A, O6A
 with sigma of 0.1
3. Rigid bond restraints
 All non-hydrogen atoms
 with sigma for 1-2 distances of 0.01 and sigma for 1-3 distances of 0.01
4. Uiso/Uaniso restraints and constraints
C84 \\sim C103 \\sim C25: within 1.7A with sigma of 0.01 and sigma for terminal
atoms of 0.02
O5A \\sim C1A \\sim O6A \\sim C8A \\sim F6A \\sim F3A \\sim F1A: within 1.7A
with sigma of 0.04 and sigma for terminal atoms of 0.08
F6 \\sim F1 \\sim F3A \\sim C8 \\sim C1 \\sim O6 \\sim O5: within 1.7A with
sigma of 0.02 and sigma for terminal atoms of 0.04
C8 \\sim C8A: within 1.7A with sigma of 0.04 and sigma for terminal atoms of
0.04
F6A \\sim F6: within 1.7A with sigma of 0.04 and sigma for terminal atoms of
0.04
F1 \\sim F1A: within 1.7A with sigma of 0.04 and sigma for terminal atoms of
0.04
F3 \\sim F3A: within 1.7A with sigma of 0.04 and sigma for terminal atoms of
0.04
C1 \\sim C1A: within 1.7A with sigma of 0.04 and sigma for terminal atoms of
0.04
O5 \\sim O5A: within 1.7A with sigma of 0.04 and sigma for terminal atoms of
0.04
O6A \\sim O6: within 1.7A with sigma of 0.04 and sigma for terminal atoms of
0.04
Uanis(Cl1A) \\sim Ueq, Uanis(C4) \\sim Ueq, Uanis(Cl5A) \\sim Ueq: with sigma
of 0.03 and sigma for terminal atoms of 0.06
5. Same fragment restrains
{Cl1A, Cl5A, C4} sigma for 1-2: 0.02, 1-3: 0.04
as
{Cl1, Cl5, C182}
{F6, F1, F3, C8, C1, O5, O6} sigma for 1-2: 0.02, 1-3: 0.04
as
{F31, F37, F51, C153, C176, O1, O2}
{F6A, F1A, F3A, C8A, C1A, O5A, O6A} sigma for 1-2: 0.02, 1-3: 0.04
as
{F6, F1, F3, C8, C1, O5, O6}
6. Others
 Sof(F6A)=Sof(F1A)=Sof(F3A)=Sof(C8A)=Sof(C1A)=Sof(O5A)=Sof(O6A)=1-FVAR(1)
 Sof(F6)=Sof(F1)=Sof(F3)=Sof(C8)=Sof(C1)=Sof(O5)=Sof(O6)=FVAR(1)
 Fixed Sof: Cl1(0.75) Cl5(0.75) C182(0.75) H18A(0.75) H18B(0.75) Cl1A(0.25)
 Cl5A(0.25) C4(0.25) H4A(0.25) H4B(0.25) Cl2(0.75) Cl3(0.75) C2(0.75) H2A(0.75)
 H2B(0.75)
7.a Secondary CH2 refined with riding coordinates:
 C182(H18A,H18B), C4(H4A,H4B), C2(H2A,H2B)
7.b Aromatic/amide H refined with riding coordinates:
 N54(H54), C7(H7), C10(H10), C16(H16), C23(H23), C25(H25), C35(H35), C42(H42),
 C52(H52), C56(H56), C77(H77), C80(H80), C82(H82), C84(H84), C88(H88), C92(H92),
  C98(H98), C100(H100), C103(H103), C107(H107), C118(H118), C130(H130),
 C133(H133), C148(H148), C156(H156), C157(H157), C160(H160), C161(H161),
 C172(H172), C178(H178), C205(H205), C207(H207), C208(H208), C211(H211),
 C213(H213), C214(H214), C215(H215), C216(H216), C217(H217), C218(H218),
 C219(H219)
7.c Idealised tetrahedral OH refined as rotating group:
 O3(H3), O4(H4)
;
_olex2_computing_structure_refinement_long 'ShelXL (Sheldrick, 2008)'
_olex2_submission_special_instructions 'No special instructions were received'

loop_
_space_group_symop_operation_xyz
'x, y, z'
'-x+1/2, y+1/2, -z+1/2'
'-x, -y, -z'
'x-1/2, -y-1/2, z-1/2'

loop_
_atom_site_label
_atom_site_type_symbol
_atom_site_fract_x
_atom_site_fract_y
_atom_site_fract_z
_atom_site_U_iso_or_equiv
_atom_site_adp_type
_atom_site_occupancy
_atom_site_site_symmetry_order
_atom_site_calc_flag
_atom_site_refinement_flags_posn
_atom_site_refinement_flags_adp
_atom_site_refinement_flags_occupancy
_atom_site_disorder_assembly
_atom_site_disorder_group
Ru4 Ru 0.35751(3) 0.31214(2) 0.28306(2) 0.01955(13) Uani 1 1 d . U . . .
P3 P 0.56102(10) 0.30241(4) 0.27326(6) 0.0218(2) Uani 1 1 d . U . . .
P7 P 0.15522(10) 0.31909(4) 0.29565(6) 0.0220(2) Uani 1 1 d . U . . .
O3 O 0.3001(3) 0.34857(13) 0.15158(18) 0.0286(7) Uani 1 1 d . U . . .
H3 H 0.3030 0.3652 0.1157 0.043 Uiso 1 1 calc GR . . . .
O4 O 0.3662(3) 0.41779(13) 0.29861(19) 0.0328(8) Uani 1 1 d . U . . .
H4 H 0.3564 0.4496 0.2955 0.049 Uiso 1 1 calc GR . . . .
N3 N 0.3058(3) 0.26986(14) 0.19371(19) 0.0223(7) Uani 1 1 d . U . . .
N36 N 0.4587(3) 0.28216(15) 0.4534(2) 0.0236(8) Uani 1 1 d . U . . .
N54 N 0.3071(4) 0.18924(14) 0.2466(2) 0.0245(8) Uani 1 1 d . U . . .
H54 H 0.2876 0.1569 0.2390 0.029 Uiso 1 1 calc R . . . .
N55 N 0.4100(3) 0.35367(14) 0.3740(2) 0.0239(8) Uani 1 1 d . U . . .
N56 N 0.3751(3) 0.24857(14) 0.33820(18) 0.0205(7) Uani 1 1 d . U . . .
C3 C 0.4251(4) 0.19171(17) 0.4300(2) 0.0225(9) Uani 1 1 d . U . . .
C7 C 0.6030(6) 0.1285(2) 0.2465(4) 0.0513(16) Uani 1 1 d . U . . .
H7 H 0.6084 0.0926 0.2406 0.062 Uiso 1 1 calc R . . . .
C10 C 0.3718(4) 0.11063(18) 0.3714(3) 0.0286(10) Uani 1 1 d . U . . .
H10 H 0.3407 0.0916 0.3304 0.034 Uiso 1 1 calc R . . . .
C11 C 0.6790(4) 0.32595(19) 0.3458(2) 0.0274(9) Uani 1 1 d . U . . .
C16 C 0.6274(5) 0.1495(2) 0.3125(4) 0.0472(14) Uani 1 1 d . U . . .
H16 H 0.6496 0.1278 0.3520 0.057 Uiso 1 1 calc R . . . .
C23 C 0.5651(4) 0.21267(19) 0.1974(3) 0.0312(10) Uani 1 1 d . U . . .
H23 H 0.5441 0.2339 0.1575 0.037 Uiso 1 1 calc R . . . .
C25 C 0.1718(4) 0.2695(3) 0.4235(3) 0.0457(14) Uani 1 1 d . U . . .
H25 H 0.1753 0.2389 0.3982 0.055 Uiso 1 1 calc R . . . .
C32 C 0.2886(4) 0.21953(18) 0.1871(2) 0.0237(9) Uani 1 1 d . U . . .
C35 C 0.2522(4) 0.19604(19) 0.1229(2) 0.0271(10) Uani 1 1 d . U . . .
H35 H 0.2398 0.1601 0.1192 0.033 Uiso 1 1 calc R . . . .
C42 C 0.2514(4) 0.2787(2) 0.0698(2) 0.0289(10) Uani 1 1 d . U . . .
H42 H 0.2396 0.2997 0.0296 0.035 Uiso 1 1 calc R . . . .
C44 C 0.2863(4) 0.29998(18) 0.1362(2) 0.0247(9) Uani 1 1 d . U . . .
C47 C 0.0512(4) 0.26895(17) 0.2543(2) 0.0237(9) Uani 1 1 d . U . . .
C52 C 0.6954(5) 0.3871(2) 0.1019(3) 0.0372(12) Uani 1 1 d . U . . .
H52 H 0.7240 0.4050 0.0672 0.045 Uiso 1 1 calc R . . . .
C56 C -0.0103(4) 0.23643(19) 0.2886(3) 0.0301(10) Uani 1 1 d . U . . .
H56 H -0.0020 0.2398 0.3373 0.036 Uiso 1 1 calc R . . . .
C64 C 0.4027(4) 0.40474(18) 0.3653(3) 0.0280(10) Uani 1 1 d . U . . .
C66 C 0.0669(4) 0.37623(18) 0.2639(2) 0.0275(10) Uani 1 1 d . U . . .
C67 C 0.4506(4) 0.33462(18) 0.4391(2) 0.0228(9) Uani 1 1 d . U . . .
C77 C 0.6691(5) 0.3771(2) 0.3634(3) 0.0374(12) Uani 1 1 d . U . . .
H77 H 0.6046 0.3972 0.3387 0.045 Uiso 1 1 calc R . . . .
C80 C -0.0397(4) 0.38431(19) 0.2845(3) 0.0305(10) Uani 1 1 d . U . . .
H80 H -0.0635 0.3613 0.3159 0.037 Uiso 1 1 calc R . . . .
C82 C 0.4846(4) 0.36677(19) 0.4959(3) 0.0308(10) Uani 1 1 d . U . . .
H82 H 0.5143 0.3529 0.5409 0.037 Uiso 1 1 calc R . . . .
C84 C 0.1820(5) 0.2669(4) 0.4942(3) 0.0640(18) Uani 1 1 d . U . . .
H84 H 0.1916 0.2347 0.5170 0.077 Uiso 1 1 calc R . . . .
C88 C 0.2345(4) 0.2265(2) 0.0644(2) 0.0297(10) Uani 1 1 d . U . . .
H88 H 0.2105 0.2113 0.0198 0.036 Uiso 1 1 calc R . . . .
C92 C 0.7547(5) 0.3986(3) 0.4176(3) 0.0468(14) Uani 1 1 d . U . . .
H92 H 0.7471 0.4332 0.4303 0.056 Uiso 1 1 calc R . . . .
C98 C 0.1000(4) 0.40973(19) 0.2174(2) 0.0278(10) Uani 1 1 d . U . . .
H98 H 0.1717 0.4042 0.2028 0.033 Uiso 1 1 calc R . . . .
C100 C 0.5710(5) 0.1598(2) 0.1891(4) 0.0450(13) Uani 1 1 d . U . . .
H100 H 0.5529 0.1454 0.1439 0.054 Uiso 1 1 calc R . . . .
C103 C 0.1783(6) 0.3100(4) 0.5313(4) 0.074(2) Uani 1 1 d . U . . .
H103 H 0.1829 0.3078 0.5797 0.089 Uiso 1 1 calc R . . . .
C107 C -0.0845(5) 0.1986(2) 0.2520(3) 0.0373(12) Uani 1 1 d . U . . .
H107 H -0.1260 0.1762 0.2759 0.045 Uiso 1 1 calc R . . . .
C115 C 0.6093(4) 0.33328(18) 0.2014(2) 0.0262(9) Uani 1 1 d . U . . .
C118 C 0.4584(4) 0.11470(19) 0.4954(3) 0.0311(10) Uani 1 1 d . U . . .
H118 H 0.4854 0.0973 0.5383 0.037 Uiso 1 1 calc R . . . .
C130 C 0.4335(5) 0.4386(2) 0.4201(3) 0.0371(12) Uani 1 1 d . U . . .
H130 H 0.4264 0.4744 0.4125 0.045 Uiso 1 1 calc R . . . .
C131 C 0.4229(4) 0.24564(17) 0.4103(2) 0.0218(9) Uani 1 1 d . U . . .
C133 C 0.4124(5) 0.08652(19) 0.4348(3) 0.0328(11) Uani 1 1 d . U . . .
H133 H 0.4089 0.0503 0.4374 0.039 Uiso 1 1 calc R . . . .
C148 C 0.7482(5) 0.3411(2) 0.1281(3) 0.0332(11) Uani 1 1 d . U . . .
H148 H 0.8136 0.3280 0.1119 0.040 Uiso 1 1 calc R . . . .
C156 C 0.7056(5) 0.31465(18) 0.1776(3) 0.0279(10) Uani 1 1 d . U . . .
H156 H 0.7424 0.2835 0.1956 0.033 Uiso 1 1 calc R . . . .
C157 C -0.0977(5) 0.1938(2) 0.1816(3) 0.0362(12) Uani 1 1 d . U . . .
H157 H -0.1457 0.1672 0.1572 0.043 Uiso 1 1 calc R . . . .
C160 C 0.4750(5) 0.4191(2) 0.4865(3) 0.0363(11) Uani 1 1 d . U . . .
H160 H 0.4966 0.4415 0.5251 0.044 Uiso 1 1 calc R . . . .
C161 C -0.0755(5) 0.4599(2) 0.2136(3) 0.0350(11) Uani 1 1 d . U . . .
H161 H -0.1230 0.4890 0.1972 0.042 Uiso 1 1 calc R . . . .
C172 C 0.8627(5) 0.3201(3) 0.4333(3) 0.0400(12) Uani 1 1 d . U . . .
H172 H 0.9294 0.3007 0.4569 0.048 Uiso 1 1 calc R . . . .
C178 C 0.8495(5) 0.3701(3) 0.4525(3) 0.0452(14) Uani 1 1 d . U . . .
H178 H 0.9062 0.3849 0.4900 0.054 Uiso 1 1 calc R . . . .
C205 C 0.4652(4) 0.16765(19) 0.4935(2) 0.0272(10) Uani 1 1 d . U . . .
H205 H 0.4963 0.1868 0.5344 0.033 Uiso 1 1 calc R . . . .
C206 C 0.3783(4) 0.16390(17) 0.3700(2) 0.0245(9) Uani 1 1 d . U . . .
C207 C 0.6194(4) 0.2021(2) 0.3216(3) 0.0333(11) Uani 1 1 d . U . . .
H207 H 0.6340 0.2161 0.3670 0.040 Uiso 1 1 calc R . . . .
C208 C 0.7785(4) 0.2978(2) 0.3795(3) 0.0308(10) Uani 1 1 d . U . . .
H208 H 0.7888 0.2636 0.3657 0.037 Uiso 1 1 calc R . . . .
C209 C 0.5896(4) 0.23457(18) 0.2629(3) 0.0271(9) Uani 1 1 d . U . . .
C210 C 0.3497(4) 0.20131(17) 0.3135(2) 0.0222(9) Uani 1 1 d . U . . .
C211 C 0.1555(5) 0.3614(3) 0.4252(3) 0.0471(15) Uani 1 1 d . U . . .
H211 H 0.1470 0.3936 0.4025 0.057 Uiso 1 1 calc R . . . .
C212 C 0.1566(4) 0.3164(2) 0.3880(3) 0.0333(11) Uani 1 1 d . U . . .
C213 C 0.1676(5) 0.3580(4) 0.4990(4) 0.070(2) Uani 1 1 d . U . . .
H213 H 0.1684 0.3882 0.5258 0.084 Uiso 1 1 calc R . . . .
C214 C 0.0328(4) 0.26531(19) 0.1824(2) 0.0274(10) Uani 1 1 d . U . . .
H214 H 0.0711 0.2887 0.1580 0.033 Uiso 1 1 calc R . . . .
C215 C -0.0414(4) 0.2275(2) 0.1458(3) 0.0333(11) Uani 1 1 d . U . . .
H215 H -0.0531 0.2250 0.0968 0.040 Uiso 1 1 calc R . . . .
C216 C -0.1103(5) 0.4260(2) 0.2589(3) 0.0364(11) Uani 1 1 d . U . . .
H216 H -0.1830 0.4313 0.2725 0.044 Uiso 1 1 calc R . . . .
C217 C 0.0284(5) 0.4513(2) 0.1923(3) 0.0331(11) Uani 1 1 d . U . . .
H217 H 0.0511 0.4740 0.1602 0.040 Uiso 1 1 calc R . . . .
C218 C 0.5581(5) 0.38000(19) 0.1760(3) 0.0309(10) Uani 1 1 d . U . . .
H218 H 0.4937 0.3935 0.1928 0.037 Uiso 1 1 calc R . . . .
C219 C 0.6013(5) 0.4068(2) 0.1261(3) 0.0370(12) Uani 1 1 d . U . . .
H219 H 0.5663 0.4385 0.1087 0.044 Uiso 1 1 calc R . . . .
Cl1 Cl 0.10986(15) 0.12155(7) 0.41255(10) 0.0395(4) Uani 0.75 1 d D U P . .
Cl5 Cl -0.0732(2) 0.18286(8) 0.45199(13) 0.0592(7) Uani 0.75 1 d D U P . .
C182 C -0.0252(6) 0.1217(3) 0.4390(4) 0.0366(15) Uani 0.75 1 d D U P . .
H18A H -0.0868 0.1044 0.4033 0.044 Uiso 0.75 1 calc R . P . .
H18B H -0.0152 0.1021 0.4827 0.044 Uiso 0.75 1 calc R . P . .
Cl1A Cl 0.021(8) 0.496(3) 0.503(2) 0.185(15) Uani 0.25 1 d D U P A -1
Cl5A Cl -0.123(2) 0.5290(4) 0.3804(6) 0.208(10) Uani 0.25 1 d D U P A -1
C4 C -0.031(2) 0.4784(10) 0.4151(17) 0.097(7) Uani 0.25 1 d D U P A -1
H4A H 0.0363 0.4749 0.3920 0.117 Uiso 0.25 1 calc R . P A -1
H4B H -0.0755 0.4458 0.4105 0.117 Uiso 0.25 1 calc R . P A -1
Cl2 Cl 0.6294(4) 0.5287(3) 0.2117(2) 0.157(3) Uani 0.75 1 d . U P . .
Cl3 Cl 0.6204(7) 0.54974(19) 0.3529(2) 0.150(2) Uani 0.75 1 d . U P . .
C2 C 0.5420(15) 0.5615(7) 0.2600(8) 0.110(5) Uani 0.75 1 d . U P . .
H2A H 0.4600 0.5477 0.2501 0.132 Uiso 0.75 1 calc R . P . .
H2B H 0.5385 0.5985 0.2493 0.132 Uiso 0.75 1 calc R . P . .
F31 F 0.3603(3) 0.49505(14) -0.01354(19) 0.0518(9) Uani 1 1 d D U . . .
F37 F 0.2352(4) 0.44526(13) -0.07810(17) 0.0508(9) Uani 1 1 d D U . . .
F51 F 0.1729(4) 0.51130(14) -0.03514(18) 0.0519(9) Uani 1 1 d D U . . .
C153 C 0.2535(5) 0.47410(19) -0.0213(3) 0.0329(11) Uani 1 1 d D U . . .
C176 C 0.2456(5) 0.44383(19) 0.0450(3) 0.0324(10) Uani 1 1 d D U . . .
O1 O 0.2994(4) 0.40221(15) 0.0496(2) 0.0442(10) Uani 1 1 d D U . . .
O2 O 0.1900(4) 0.46308(16) 0.0838(2) 0.0509(11) Uani 1 1 d D U . . .
F6 F 0.0657(18) 0.5452(8) 0.3653(10) 0.120(6) Uani 0.47(2) 1 d D U P B 1
F1 F 0.223(2) 0.5296(11) 0.4385(9) 0.142(8) Uani 0.47(2) 1 d D U P B 1
F3 F 0.1615(14) 0.4756(5) 0.3691(9) 0.072(4) Uani 0.47(2) 1 d D U P B 1
C8 C 0.1697(19) 0.5265(5) 0.3704(9) 0.074(4) Uani 0.47(2) 1 d D U P B 1
C1 C 0.2360(18) 0.5436(5) 0.3122(9) 0.074(4) Uani 0.47(2) 1 d D U P B 1
O5 O 0.2919(17) 0.5127(7) 0.2877(12) 0.058(4) Uani 0.47(2) 1 d D U P B 1
O6 O 0.223(2) 0.5896(4) 0.2953(7) 0.075(5) Uani 0.47(2) 1 d D U P B 1
F6A F 0.1005(16) 0.5571(11) 0.3355(15) 0.187(9) Uani 0.53(2) 1 d D U P B 2
F1A F 0.2494(14) 0.5472(7) 0.4230(8) 0.083(4) Uani 0.53(2) 1 d D U P B 2
F3A F 0.182(2) 0.4903(8) 0.3557(13) 0.145(7) Uani 0.53(2) 1 d D U P B 2
C8A C 0.2083(17) 0.5404(8) 0.3538(10) 0.094(5) Uani 0.53(2) 1 d D U P B 2
C1A C 0.292(2) 0.5512(6) 0.3011(8) 0.088(5) Uani 0.53(2) 1 d D U P B 2
O5A O 0.332(3) 0.5123(6) 0.2847(12) 0.095(7) Uani 0.53(2) 1 d D U P B 2
O6A O 0.309(2) 0.5965(4) 0.2848(7) 0.094(6) Uani 0.53(2) 1 d D U P B 2

loop_
_atom_site_aniso_label
_atom_site_aniso_U_11
_atom_site_aniso_U_22
_atom_site_aniso_U_33
_atom_site_aniso_U_23
_atom_site_aniso_U_13
_atom_site_aniso_U_12
Ru4 0.0214(2) 0.0175(2) 0.0175(2) 0.00156(11) -0.00009(13) 0.00034(11)
P3 0.0221(6) 0.0204(5) 0.0214(5) 0.0027(4) 0.0019(4) 0.0002(4)
P7 0.0222(6) 0.0247(5) 0.0172(5) 0.0009(4) 0.0009(4) 0.0020(4)
O3 0.0316(17) 0.0254(16) 0.0290(17) 0.0035(13) 0.0071(14) 0.0023(13)
O4 0.0391(19) 0.0225(17) 0.0339(18) 0.0078(14) 0.0024(15) 0.0032(14)
N3 0.0223(18) 0.0221(18) 0.0206(17) 0.0014(14) 0.0010(14) 0.0000(14)
N36 0.0207(18) 0.0235(18) 0.0238(19) -0.0011(15) -0.0004(15) 0.0008(14)
N54 0.031(2) 0.0173(18) 0.0232(19) -0.0020(14) 0.0026(16) -0.0027(14)
N55 0.0238(18) 0.0194(17) 0.0256(19) -0.0009(14) 0.0001(15) -0.0014(14)
N56 0.0187(17) 0.0215(17) 0.0181(17) 0.0005(14) -0.0022(14) 0.0030(13)
C3 0.021(2) 0.024(2) 0.022(2) 0.0013(16) 0.0041(18) 0.0005(16)
C7 0.049(3) 0.021(3) 0.094(5) 0.004(3) 0.038(3) 0.003(2)
C10 0.033(2) 0.024(2) 0.029(2) 0.0017(18) 0.009(2) -0.0003(19)
C11 0.024(2) 0.033(2) 0.024(2) -0.0010(19) 0.0037(18) -0.0017(19)
C16 0.036(3) 0.034(3) 0.076(4) 0.023(3) 0.023(3) 0.008(2)
C23 0.029(2) 0.026(2) 0.041(3) 0.000(2) 0.015(2) -0.0005(19)
C25 0.018(2) 0.090(4) 0.029(2) 0.024(3) 0.0060(19) 0.001(3)
C32 0.023(2) 0.027(2) 0.020(2) -0.0006(17) 0.0018(17) 0.0018(17)
C35 0.027(2) 0.031(2) 0.021(2) -0.0043(18) 0.0007(18) -0.0016(19)
C42 0.029(2) 0.037(3) 0.019(2) 0.0023(18) 0.0014(18) 0.002(2)
C44 0.021(2) 0.029(2) 0.024(2) 0.0060(17) 0.0034(18) 0.0039(18)
C47 0.021(2) 0.025(2) 0.022(2) 0.0019(17) -0.0011(17) 0.0021(16)
C52 0.038(3) 0.037(3) 0.035(3) 0.012(2) 0.007(2) -0.008(2)
C56 0.031(2) 0.030(2) 0.027(2) 0.0047(19) 0.0017(19) 0.0006(19)
C64 0.027(2) 0.025(2) 0.029(2) -0.0010(18) -0.0004(19) 0.0017(18)
C66 0.024(2) 0.027(2) 0.026(2) -0.0011(18) -0.0033(18) -0.0003(18)
C67 0.020(2) 0.026(2) 0.019(2) -0.0029(17) -0.0006(17) -0.0020(17)
C77 0.026(2) 0.038(3) 0.047(3) -0.009(2) 0.004(2) -0.005(2)
C80 0.029(2) 0.025(2) 0.038(3) 0.001(2) 0.008(2) 0.0024(18)
C82 0.032(3) 0.032(2) 0.025(2) -0.0036(19) 0.0001(19) -0.003(2)
C84 0.027(3) 0.133(5) 0.029(3) 0.030(3) -0.001(2) 0.003(3)
C88 0.028(2) 0.042(3) 0.018(2) -0.0041(19) 0.0031(18) 0.001(2)
C92 0.034(3) 0.052(3) 0.053(4) -0.023(3) 0.008(3) -0.013(2)
C98 0.027(2) 0.029(2) 0.025(2) -0.0023(18) 0.0021(18) 0.0048(19)
C100 0.044(3) 0.030(3) 0.066(4) -0.011(3) 0.025(3) -0.005(2)
C103 0.027(3) 0.165(7) 0.028(3) 0.010(3) 0.001(3) -0.004(4)
C107 0.031(3) 0.033(3) 0.044(3) 0.008(2) 0.001(2) -0.006(2)
C115 0.027(2) 0.024(2) 0.025(2) 0.0031(18) 0.0010(18) -0.0050(18)
C118 0.032(2) 0.029(2) 0.031(2) 0.0111(19) 0.003(2) 0.0026(19)
C130 0.042(3) 0.022(2) 0.043(3) -0.005(2) 0.001(2) -0.001(2)
C131 0.021(2) 0.024(2) 0.019(2) 0.0021(16) -0.0001(16) 0.0007(17)
C133 0.041(3) 0.023(2) 0.036(3) 0.0076(19) 0.013(2) 0.003(2)
C148 0.034(3) 0.036(3) 0.030(3) 0.001(2) 0.009(2) -0.005(2)
C156 0.032(3) 0.024(2) 0.027(2) 0.0009(17) 0.004(2) -0.0012(18)
C157 0.029(3) 0.028(2) 0.044(3) -0.005(2) -0.007(2) -0.0017(19)
C160 0.041(3) 0.031(3) 0.033(3) -0.012(2) 0.002(2) -0.004(2)
C161 0.032(3) 0.027(2) 0.042(3) 0.001(2) 0.002(2) 0.007(2)
C172 0.028(3) 0.068(4) 0.024(3) 0.003(2) 0.004(2) -0.003(2)
C178 0.033(3) 0.071(4) 0.030(3) -0.014(3) 0.004(2) -0.013(3)
C205 0.025(2) 0.031(2) 0.025(2) 0.0071(18) 0.0016(18) 0.0014(18)
C206 0.026(2) 0.021(2) 0.026(2) 0.0046(17) 0.0057(18) 0.0020(17)
C207 0.025(2) 0.030(2) 0.047(3) 0.016(2) 0.013(2) 0.007(2)
C208 0.025(2) 0.043(3) 0.024(2) 0.004(2) 0.0035(18) 0.000(2)
C209 0.024(2) 0.024(2) 0.035(2) 0.0048(18) 0.0088(19) 0.0010(17)
C210 0.023(2) 0.019(2) 0.022(2) -0.0015(16) 0.0015(17) -0.0003(17)
C211 0.025(3) 0.084(4) 0.032(3) -0.024(3) 0.005(2) -0.008(3)
C212 0.020(2) 0.058(3) 0.018(2) -0.002(2) -0.0031(18) -0.001(2)
C213 0.027(3) 0.138(6) 0.044(4) -0.044(4) 0.008(3) -0.014(4)
C214 0.022(2) 0.032(2) 0.026(2) 0.0005(18) 0.0006(18) -0.0004(18)
C215 0.029(2) 0.038(3) 0.028(2) -0.006(2) -0.0041(19) 0.004(2)
C216 0.030(3) 0.030(3) 0.048(3) 0.000(2) 0.007(2) 0.004(2)
C217 0.037(3) 0.030(3) 0.030(3) 0.004(2) 0.003(2) 0.002(2)
C218 0.029(2) 0.025(2) 0.038(3) 0.008(2) 0.006(2) -0.0011(19)
C219 0.036(3) 0.031(3) 0.042(3) 0.011(2) 0.004(2) 0.001(2)
Cl1 0.0317(8) 0.0433(9) 0.0490(10) 0.0123(8) 0.0208(7) 0.0079(7)
Cl5 0.0562(12) 0.0571(12) 0.0808(15) 0.0451(11) 0.0493(12) 0.0312(10)
C182 0.026(3) 0.047(4) 0.041(4) 0.008(3) 0.016(3) -0.002(3)
Cl1A 0.23(5) 0.15(2) 0.156(11) -0.075(12) 0.003(12) 0.04(2)
Cl5A 0.52(3) 0.041(5) 0.077(7) -0.004(4) 0.088(12) -0.007(10)
C4 0.089(16) 0.106(16) 0.119(14) -0.052(14) 0.068(14) -0.077(11)
Cl2 0.100(3) 0.281(7) 0.080(2) -0.060(3) 0.003(2) 0.070(4)
Cl3 0.279(7) 0.112(3) 0.066(2) 0.002(2) 0.054(3) -0.034(4)
C2 0.109(11) 0.128(13) 0.089(7) -0.058(8) 0.012(7) 0.023(9)
F31 0.053(2) 0.050(2) 0.054(2) 0.0114(16) 0.0151(17) -0.0141(16)
F37 0.079(3) 0.0383(18) 0.0327(16) -0.0059(13) 0.0077(16) 0.0081(17)
F51 0.068(2) 0.049(2) 0.0417(18) 0.0106(15) 0.0188(17) 0.0268(17)
C153 0.043(3) 0.026(2) 0.028(2) -0.0014(19) 0.006(2) 0.001(2)
C176 0.035(3) 0.031(3) 0.032(2) -0.002(2) 0.008(2) -0.004(2)
O1 0.050(2) 0.034(2) 0.053(2) 0.0171(17) 0.0208(19) 0.0137(17)
O2 0.076(3) 0.038(2) 0.046(2) 0.0072(18) 0.029(2) 0.012(2)
F6 0.128(11) 0.117(11) 0.106(11) 0.005(9) 0.012(8) 0.060(10)
F1 0.181(17) 0.168(17) 0.056(7) -0.061(9) -0.015(8) 0.090(13)
F3 0.078(8) 0.057(6) 0.080(7) -0.004(6) 0.015(6) 0.013(6)
C8 0.123(12) 0.019(7) 0.074(8) -0.006(6) 0.009(7) 0.029(7)
C1 0.111(12) 0.028(6) 0.066(9) 0.001(6) -0.014(8) 0.019(7)
O5 0.063(8) 0.033(6) 0.066(8) -0.010(6) -0.009(6) 0.015(5)
O6 0.130(14) 0.021(5) 0.068(7) 0.008(4) 0.009(8) 0.020(7)
F6A 0.083(9) 0.247(18) 0.19(2) -0.040(17) -0.044(9) 0.056(12)
F1A 0.074(6) 0.096(9) 0.068(7) -0.049(6) -0.009(5) -0.013(6)
F3A 0.184(15) 0.109(10) 0.136(15) -0.061(9) 0.023(11) -0.052(9)
C8A 0.102(11) 0.081(10) 0.076(9) -0.019(9) -0.028(7) 0.033(9)
C1A 0.136(14) 0.049(7) 0.050(7) -0.005(6) -0.036(7) 0.030(8)
O5A 0.16(2) 0.036(6) 0.085(10) 0.026(6) 0.024(12) 0.039(9)
O6A 0.160(16) 0.034(5) 0.060(7) -0.008(4) -0.030(8) 0.036(7)

loop_
_atom_type_symbol
_atom_type_description
_atom_type_scat_dispersion_real
_atom_type_scat_dispersion_imag
_atom_type_scat_source
C C 0.0181 0.0091 'International Tables Vol C Tables 4.2.6.8 and 6.1.1.4'
H H 0.0000 0.0000 'International Tables Vol C Tables 4.2.6.8 and 6.1.1.4'
Cl Cl 0.3639 0.7018 'International Tables Vol C Tables 4.2.6.8 and 6.1.1.4'
F F 0.0727 0.0534 'International Tables Vol C Tables 4.2.6.8 and 6.1.1.4'
N N 0.0311 0.0180 'International Tables Vol C Tables 4.2.6.8 and 6.1.1.4'
O O 0.0492 0.0322 'International Tables Vol C Tables 4.2.6.8 and 6.1.1.4'
P P 0.2955 0.4335 'International Tables Vol C Tables 4.2.6.8 and 6.1.1.4'
Ru Ru 0.0552 3.2960 'International Tables Vol C Tables 4.2.6.8 and 6.1.1.4'

loop_
_geom_angle_atom_site_label_1
_geom_angle_atom_site_label_2
_geom_angle_atom_site_label_3
_geom_angle
P7 Ru4 P3 177.85(4)
N3 Ru4 P3 88.21(11)
N3 Ru4 P7 91.94(11)
N3 Ru4 N55 179.09(15)
N55 Ru4 P3 91.72(11)
N55 Ru4 P7 88.10(11)
N56 Ru4 P3 88.75(11)
N56 Ru4 P7 89.11(11)
N56 Ru4 N3 89.71(15)
N56 Ru4 N55 89.38(15)
C11 P3 Ru4 117.41(16)
C115 P3 Ru4 119.51(16)
C115 P3 C11 98.9(2)
C209 P3 Ru4 108.40(15)
C209 P3 C11 107.0(2)
C209 P3 C115 104.3(2)
C47 P7 Ru4 116.68(15)
C66 P7 Ru4 120.05(17)
C66 P7 C47 100.0(2)
C212 P7 Ru4 108.41(16)
C212 P7 C47 105.8(2)
C212 P7 C66 104.5(2)
C32 N3 Ru4 128.5(3)
C32 N3 C44 119.9(4)
C44 N3 Ru4 111.6(3)
C131 N36 C67 126.7(4)
C210 N54 C32 130.6(4)
C64 N55 Ru4 114.3(3)
C64 N55 C67 118.9(4)
C67 N55 Ru4 126.8(3)
C131 N56 Ru4 124.9(3)
C210 N56 Ru4 126.3(3)
C210 N56 C131 108.7(4)
C205 C3 C131 131.4(4)
C205 C3 C206 121.3(4)
C206 C3 C131 107.3(4)
C100 C7 C16 119.9(5)
C133 C10 C206 117.6(5)
C77 C11 P3 115.3(4)
C77 C11 C208 119.5(5)
C208 C11 P3 125.1(4)
C7 C16 C207 120.5(6)
C209 C23 C100 120.9(5)
C84 C25 C212 121.5(7)
N3 C32 N54 119.2(4)
N3 C32 C35 122.2(4)
C35 C32 N54 118.5(4)
C88 C35 C32 117.9(5)
C88 C42 C44 118.2(4)
O3 C44 N3 112.3(4)
O3 C44 C42 126.8(4)
N3 C44 C42 120.8(4)
C56 C47 P7 125.2(4)
C56 C47 C214 119.1(4)
C214 C47 P7 115.7(4)
C219 C52 C148 120.2(5)
C47 C56 C107 120.2(5)
O4 C64 N55 112.1(4)
O4 C64 C130 125.3(5)
N55 C64 C130 122.5(5)
C80 C66 P7 118.7(4)
C98 C66 P7 121.6(4)
C98 C66 C80 119.6(4)
N55 C67 N36 123.0(4)
N55 C67 C82 121.1(4)
C82 C67 N36 115.9(4)
C11 C77 C92 119.5(5)
C216 C80 C66 119.7(5)
C160 C82 C67 119.5(5)
C103 C84 C25 120.3(8)
C35 C88 C42 121.0(4)
C178 C92 C77 120.7(6)
C66 C98 C217 120.0(5)
C7 C100 C23 120.3(6)
C84 C103 C213 120.7(7)
C157 C107 C56 120.2(5)
C156 C115 P3 121.3(4)
C156 C115 C218 119.3(4)
C218 C115 P3 118.9(4)
C205 C118 C133 120.9(4)
C64 C130 C160 118.6(5)
N36 C131 N56 128.6(4)
N36 C131 C3 123.9(4)
N56 C131 C3 107.5(4)
C10 C133 C118 121.1(5)
C156 C148 C52 120.0(5)
C148 C156 C115 120.5(5)
C107 C157 C215 120.4(5)
C82 C160 C130 119.4(5)
C217 C161 C216 119.8(5)
C178 C172 C208 120.3(5)
C92 C178 C172 120.0(5)
C3 C205 C118 118.0(5)
C3 C206 C10 121.1(4)
C3 C206 C210 106.0(4)
C10 C206 C210 132.8(4)
C16 C207 C209 119.9(6)
C172 C208 C11 119.7(5)
C23 C209 P3 120.2(4)
C23 C209 C207 118.5(5)
C207 C209 P3 120.5(4)
N54 C210 C206 124.3(4)
N56 C210 N54 125.3(4)
N56 C210 C206 110.4(4)
C212 C211 C213 118.4(7)
C25 C212 P7 120.4(4)
C211 C212 P7 119.9(5)
C211 C212 C25 119.3(6)
C103 C213 C211 119.7(7)
C47 C214 C215 120.6(5)
C157 C215 C214 119.4(5)
C80 C216 C161 120.4(5)
C161 C217 C98 120.5(5)
C219 C218 C115 120.1(5)
C52 C219 C218 119.8(5)
Cl5 C182 Cl1 112.5(4)
Cl5A C4 Cl1A 103.2(18)
Cl2 C2 Cl3 104.1(8)
F31 C153 F37 107.1(4)
F31 C153 F51 108.0(4)
F31 C153 C176 110.4(4)
F37 C153 F51 105.9(4)
F37 C153 C176 113.4(4)
F51 C153 C176 111.9(4)
O1 C176 C153 112.4(4)
O2 C176 C153 117.7(5)
O2 C176 O1 130.0(5)
F6 C8 F1 105.0(15)
F6 C8 F3 108.5(15)
F6 C8 C1 116.0(13)
F1 C8 C1 121.5(16)
F3 C8 F1 95.2(14)
F3 C8 C1 108.2(11)
O5 C1 C8 119.7(14)
O5 C1 O6 125.5(17)
O6 C1 C8 114.8(13)
F6A C8A F1A 109.2(15)
F6A C8A F3A 97.2(17)
F6A C8A C1A 116.5(15)
F1A C8A C1A 120.9(13)
F3A C8A F1A 97.4(14)
F3A C8A C1A 111.4(13)
O5A C1A C8A 110.8(14)
O5A C1A O6A 129.9(17)
O6A C1A C8A 119.2(14)

loop_
_geom_bond_atom_site_label_1
_geom_bond_atom_site_label_2
_geom_bond_distance
Ru4 P3 2.4165(12)
Ru4 P7 2.4134(12)
Ru4 N3 2.054(4)
Ru4 N55 2.070(4)
Ru4 N56 1.974(4)
P3 C11 1.842(5)
P3 C115 1.832(5)
P3 C209 1.825(5)
P7 C47 1.839(5)
P7 C66 1.837(5)
P7 C212 1.825(5)
O3 C44 1.308(6)
O4 C64 1.334(6)
N3 C32 1.333(6)
N3 C44 1.360(6)
N36 C67 1.400(6)
N36 C131 1.284(6)
N54 C32 1.394(6)
N54 C210 1.340(6)
N55 C64 1.347(6)
N55 C67 1.360(6)
N56 C131 1.409(5)
N56 C210 1.336(6)
C3 C131 1.462(6)
C3 C205 1.386(6)
C3 C206 1.391(7)
C7 C16 1.386(11)
C7 C100 1.379(10)
C10 C133 1.387(7)
C10 C206 1.396(7)
C11 C77 1.393(7)
C11 C208 1.398(7)
C16 C207 1.393(8)
C23 C100 1.395(8)
C23 C209 1.387(7)
C25 C84 1.380(8)
C25 C212 1.404(9)
C32 C35 1.388(6)
C35 C88 1.380(7)
C42 C44 1.397(7)
C42 C88 1.382(7)
C47 C56 1.383(7)
C47 C214 1.392(7)
C52 C148 1.394(8)
C52 C219 1.384(8)
C56 C107 1.397(7)
C64 C130 1.383(7)
C66 C80 1.399(7)
C66 C98 1.387(7)
C67 C82 1.386(7)
C77 C92 1.398(8)
C80 C216 1.385(7)
C82 C160 1.383(8)
C84 C103 1.350(13)
C92 C178 1.372(9)
C98 C217 1.388(7)
C103 C213 1.400(13)
C107 C157 1.373(9)
C115 C156 1.392(7)
C115 C218 1.400(7)
C118 C133 1.403(8)
C118 C205 1.388(7)
C130 C160 1.387(8)
C148 C156 1.380(7)
C157 C215 1.384(8)
C161 C216 1.386(8)
C161 C217 1.378(8)
C172 C178 1.382(9)
C172 C208 1.393(8)
C206 C210 1.464(6)
C207 C209 1.416(7)
C211 C212 1.390(9)
C211 C213 1.438(9)
C214 C215 1.396(7)
C218 C219 1.395(7)
Cl1 C182 1.756(7)
Cl5 C182 1.731(8)
Cl1A C4 1.77(2)
Cl5A C4 1.74(2)
Cl2 C2 1.766(14)
Cl3 C2 1.878(17)
F31 C153 1.326(6)
F37 C153 1.330(6)
F51 C153 1.331(6)
C153 C176 1.553(7)
C176 O1 1.246(6)
C176 O2 1.219(6)
F6 C8 1.280(15)
F1 C8 1.350(14)
F3 C8 1.336(14)
C8 C1 1.586(16)
C1 O5 1.207(14)
C1 O6 1.248(13)
F6A C8A 1.291(14)
F1A C8A 1.354(14)
F3A C8A 1.350(15)
C8A C1A 1.603(16)
C1A O5A 1.191(14)
C1A O6A 1.258(14)
